data_7210410
loop_
_publ_author_name
'Prokhorova, Tatiana G.'
'Zorina, Leokadiya V.'
'Simonov, Sergey V.'
'Zverev, Vladimir N.'
'Canadell, Enric'
'Shibaeva, Rimma P.'
'Yagubskii, Eduard B.'

_publ_section_title
;
 The first molecular superconductor based on BEDT-TTF radical cation salt
 with paramagnetic tris(oxalato)ruthenate anion
;
_journal_issue 35
_journal_name_full CrystEngComm
_journal_page_first 7048
_journal_paper_doi 10.1039/c3ce40919h
_journal_volume 15
_journal_year 2013
_chemical_formula_moiety '4(C10 H8 S8), C6 Ru O12, C7 H5 N,  K0.69, 0.31(H3O)'
_chemical_formula_sum 'C53 H37.93 K0.69 N O12.31 Ru S32'
_chemical_formula_weight 2039.70
_chemical_name_systematic
;
 ?
;
_space_group_IT_number 60
_symmetry_cell_setting orthorhombic
_symmetry_space_group_name_Hall '-P 2n 2ab'
_symmetry_space_group_name_H-M 'P b c n'
_atom_sites_solution_hydrogens geom
_atom_sites_solution_primary direct
_atom_sites_solution_secondary difmap
_audit_creation_method SHELXL-97
_cell_angle_alpha 90.00
_cell_angle_beta 90.00
_cell_angle_gamma 90.00
_cell_formula_units_Z 4
_cell_length_a 10.3683(4)
_cell_length_b 19.6056(9)
_cell_length_c 36.0834(13)
_cell_measurement_reflns_used 25425
_cell_measurement_temperature 293(2)
_cell_measurement_theta_max 29.7920
_cell_measurement_theta_min 1.9830
_cell_volume 7334.9(5)
_computing_cell_refinement 'CrysAlis RED, Oxford Diffraction Ltd.'
_computing_data_collection 'CrysAlis CCD, Oxford Diffraction Ltd.'
_computing_data_reduction 'CrysAlis RED, Oxford Diffraction Ltd.'
_computing_molecular_graphics 'DIAMOND 3.1 (Crystal Impact GbR 2005)'
_computing_publication_material 'WinGX publication routines (Farrugia, 1999)'
_computing_structure_refinement 'SHELXL-97 (Sheldrick, 2008)'
_computing_structure_solution 'SHELXS-97 (Sheldrick, 2008)'
_diffrn_ambient_temperature 293(2)
_diffrn_detector_area_resol_mean 10.4752
_diffrn_measured_fraction_theta_full 0.994
_diffrn_measured_fraction_theta_max 0.941
_diffrn_measurement_device_type 'Xcalibur, Ruby, Gemini'
_diffrn_radiation_monochromator graphite
_diffrn_radiation_source 'Enhance (Mo) X-ray Source'
_diffrn_radiation_type MoK\a
_diffrn_radiation_wavelength 0.71073
_diffrn_reflns_av_R_equivalents 0.0455
_diffrn_reflns_av_sigmaI/netI 0.0299
_diffrn_reflns_limit_h_max 13
_diffrn_reflns_limit_h_min -14
_diffrn_reflns_limit_k_max 26
_diffrn_reflns_limit_k_min -27
_diffrn_reflns_limit_l_max 51
_diffrn_reflns_limit_l_min -46
_diffrn_reflns_number 85062
_diffrn_reflns_theta_full 26.00
_diffrn_reflns_theta_max 30.57
_diffrn_reflns_theta_min 2.08
_exptl_absorpt_coefficient_mu 1.224
_exptl_absorpt_correction_T_max 1.00000
_exptl_absorpt_correction_T_min 0.67324
_exptl_absorpt_correction_type multi-scan
_exptl_absorpt_process_details
;
CrysAlisPro, Agilent Technologies,
Version 1.171.36.20 (release 27-06-2012 CrysAlis171 .NET)
(compiled Jul 11 2012,15:38:31)
Empirical absorption correction using spherical harmonics,
 implemented in SCALE3 ABSPACK scaling algorithm.
;
_exptl_crystal_colour black
_exptl_crystal_density_diffrn 1.847
_exptl_crystal_density_method 'not measured'
_exptl_crystal_description prism
_exptl_crystal_F_000 4122
_exptl_crystal_size_max 0.26
_exptl_crystal_size_mid 0.21
_exptl_crystal_size_min 0.10
_refine_diff_density_max 1.213
_refine_diff_density_min -0.808
_refine_diff_density_rms 0.090
_refine_ls_extinction_method none
_refine_ls_goodness_of_fit_ref 1.018
_refine_ls_hydrogen_treatment constr
_refine_ls_matrix_type full
_refine_ls_number_parameters 473
_refine_ls_number_reflns 10602
_refine_ls_number_restraints 12
_refine_ls_restrained_S_all 1.018
_refine_ls_R_factor_all 0.0794
_refine_ls_R_factor_gt 0.0522
_refine_ls_shift/su_max 0.001
_refine_ls_shift/su_mean 0.000
_refine_ls_structure_factor_coef Fsqd
_refine_ls_weighting_details 'calc w=1/[\s^2^(Fo^2^)+(0.0443P)^2^+11.8819P] where P=(Fo^2^+2Fc^2^)/3'
_refine_ls_weighting_scheme calc
_refine_ls_wR_factor_gt 0.1103
_refine_ls_wR_factor_ref 0.1201
_reflns_number_gt 7891
_reflns_number_total 10602
_reflns_threshold_expression >2\s(I)
_cod_data_source_file c3ce40919h.txt
_cod_data_source_block 2-RT
_cod_database_code 7210410

loop_
_symmetry_equiv_pos_as_xyz
'x, y, z'
'-x+1/2, -y+1/2, z+1/2'
'x+1/2, -y+1/2, -z'
'-x, y, -z+1/2'
'-x, -y, -z'
'x-1/2, y-1/2, -z-1/2'
'-x-1/2, y-1/2, z'
'x, -y, z-1/2'

loop_
_atom_site_label
_atom_site_type_symbol
_atom_site_fract_x
_atom_site_fract_y
_atom_site_fract_z
_atom_site_U_iso_or_equiv
_atom_site_adp_type
_atom_site_occupancy
_atom_site_symmetry_multiplicity
_atom_site_calc_flag
_atom_site_refinement_flags
_atom_site_disorder_assembly
_atom_site_disorder_group
S11 S 0.22756(8) 0.51919(4) 0.53317(2) 0.04397(19) Uani 1 1 d . . .
S12 S 0.02756(8) 0.42571(4) 0.55857(2) 0.03860(17) Uani 1 1 d . . .
S13 S 0.21752(8) 0.45552(4) 0.45267(2) 0.04054(18) Uani 1 1 d . . .
S14 S 0.01796(8) 0.35969(4) 0.47477(2) 0.04349(19) Uani 1 1 d . . .
S15 S 0.26584(10) 0.58692(5) 0.60428(3) 0.0614(3) Uani 1 1 d . . .
S16 S 0.03442(9) 0.47678(5) 0.63701(2) 0.0465(2) Uani 1 1 d . . .
S17 S 0.24693(9) 0.40380(5) 0.37680(2) 0.0509(2) Uani 1 1 d . . .
S18 S -0.00197(10) 0.29105(5) 0.40268(3) 0.0572(2) Uani 1 1 d . . .
C11 C 0.1221(3) 0.45426(15) 0.52242(8) 0.0364(6) Uani 1 1 d . . .
C12 C 0.1182(3) 0.42575(15) 0.48730(8) 0.0366(6) Uani 1 1 d . . .
C13 C 0.1825(3) 0.52515(15) 0.57960(9) 0.0390(7) Uani 1 1 d . . .
C14 C 0.0892(3) 0.48247(15) 0.59131(8) 0.0356(6) Uani 1 1 d . . .
C15 C 0.1666(3) 0.39794(15) 0.41906(8) 0.0380(6) Uani 1 1 d . . .
C16 C 0.0722(3) 0.35427(16) 0.42916(9) 0.0410(7) Uani 1 1 d . . .
C17 C 0.2309(6) 0.5673(3) 0.65134(13) 0.0964(18) Uani 1 1 d . . .
H17A H 0.3086 0.5749 0.6657 0.116 Uiso 1 1 calc R . .
H17B H 0.1668 0.5996 0.6601 0.116 Uiso 1 1 calc R . .
C18 C 0.1838(5) 0.4980(3) 0.65967(12) 0.0752(13) Uani 1 1 d . . .
H18A H 0.1721 0.4937 0.6862 0.090 Uiso 1 1 calc R . .
H18B H 0.2490 0.4653 0.6522 0.090 Uiso 1 1 calc R . .
C19 C 0.1497(4) 0.3506(2) 0.34750(11) 0.0684(11) Uani 1 1 d . . .
H19A H 0.0731 0.3759 0.3405 0.082 Uiso 1 1 calc R . .
H19B H 0.1978 0.3410 0.3250 0.082 Uiso 1 1 calc R . .
C20 C 0.1098(5) 0.2863(2) 0.36372(12) 0.0720(12) Uani 1 1 d . . .
H20A H 0.1865 0.2623 0.3719 0.086 Uiso 1 1 calc R . .
H20B H 0.0701 0.2590 0.3444 0.086 Uiso 1 1 calc R . .
S21 S 0.21289(9) 0.26502(4) 0.54256(2) 0.0467(2) Uani 1 1 d . . .
S22 S -0.01571(8) 0.18368(5) 0.56276(2) 0.0457(2) Uani 1 1 d . . .
S23 S 0.22471(9) 0.19722(4) 0.46300(2) 0.04589(19) Uani 1 1 d . . .
S24 S -0.00688(8) 0.11439(5) 0.47914(2) 0.0486(2) Uani 1 1 d . . .
S25 S 0.25489(9) 0.32181(5) 0.61690(2) 0.04587(19) Uani 1 1 d . . .
S26 S -0.00907(9) 0.21829(5) 0.64236(2) 0.0488(2) Uani 1 1 d . . .
S27 S 0.28174(9) 0.12759(6) 0.39234(3) 0.0587(3) Uani 1 1 d . . .
S28 S 0.01926(10) 0.03273(5) 0.40928(3) 0.0552(2) Uani 1 1 d . . .
C21 C 0.1020(3) 0.20223(16) 0.52933(8) 0.0400(7) Uani 1 1 d . . .
C22 C 0.1066(3) 0.17335(16) 0.49569(8) 0.0408(7) Uani 1 1 d . . .
C23 C 0.1633(3) 0.26697(15) 0.58912(8) 0.0380(6) Uani 1 1 d . . .
C24 C 0.0613(3) 0.22943(16) 0.59866(8) 0.0377(6) Uani 1 1 d . . .
C25 C 0.1841(3) 0.13223(16) 0.43148(8) 0.0383(7) Uani 1 1 d . . .
C26 C 0.0812(3) 0.09473(17) 0.43887(8) 0.0394(7) Uani 1 1 d . . .
C27 C 0.2080(4) 0.2932(2) 0.66202(10) 0.0637(11) Uani 1 1 d . . .
H27A H 0.2470 0.2490 0.6666 0.076 Uiso 1 1 calc R . .
H27B H 0.2417 0.3247 0.6803 0.076 Uiso 1 1 calc R . .
C28 C 0.0655(4) 0.2872(2) 0.66718(10) 0.0612(10) Uani 1 1 d . . .
H28A H 0.0257 0.3296 0.6594 0.073 Uiso 1 1 calc R . .
H28B H 0.0478 0.2815 0.6934 0.073 Uiso 1 1 calc R . .
C29 C 0.1811(5) 0.0922(2) 0.35650(10) 0.0672(11) Uani 1 1 d . . .
H29A H 0.1830 0.1230 0.3355 0.081 Uiso 1 1 calc R . .
H29B H 0.2192 0.0495 0.3485 0.081 Uiso 1 1 calc R . .
C30 C 0.0469(4) 0.0794(3) 0.36583(11) 0.0733(13) Uani 1 1 d . . .
H30A H 0.0080 0.0538 0.3457 0.088 Uiso 1 1 calc R . .
H30B H 0.0026 0.1228 0.3674 0.088 Uiso 1 1 calc R . .
Ru1 Ru 0.5000 0.295723(19) 0.7500 0.03702(9) Uani 1 2 d S . .
O1 O 0.4303(2) 0.37454(12) 0.71938(6) 0.0460(5) Uani 1 1 d . . .
O2 O 0.4171(2) 0.21893(11) 0.72040(6) 0.0412(5) Uani 1 1 d . . .
O3 O 0.6708(2) 0.29134(12) 0.72253(6) 0.0449(5) Uani 1 1 d . . .
O4 O 0.4321(3) 0.48693(14) 0.71661(8) 0.0754(9) Uani 1 1 d . . .
O5 O 0.2451(3) 0.15229(15) 0.72226(8) 0.0697(8) Uani 1 1 d . . .
O6 O 0.8508(2) 0.23057(15) 0.72135(8) 0.0646(7) Uani 1 1 d . . .
C1 C 0.4601(3) 0.43355(18) 0.73143(9) 0.0462(8) Uani 1 1 d . . .
C2 C 0.3081(3) 0.19995(16) 0.73355(8) 0.0402(7) Uani 1 1 d . . .
C3 C 0.7446(3) 0.24346(17) 0.73393(8) 0.0391(7) Uani 1 1 d . . .
C47 C 0.2933(8) 0.0239(4) 0.7803(2) 0.0551(18) Uani 0.50 1 d P . .
N41 N 0.2072(7) 0.0488(4) 0.79417(19) 0.0686(19) Uani 0.50 1 d P . .
C41 C 0.5000 0.03287(19) 0.7500 0.0616(14) Uani 1 2 d SGU . .
H41 H 0.4917 0.0801 0.7508 0.074 Uiso 0.50 1 calc PR . .
C42 C 0.4007(4) -0.0087(3) 0.76380(11) 0.051(2) Uani 0.50 1 d PGU . .
C43 C 0.4121(12) -0.0792(3) 0.7614(3) 0.052(3) Uani 0.50 1 d PGU . .
H43 H 0.3461 -0.1071 0.7701 0.063 Uiso 0.50 1 calc PR . .
C44 C 0.5221(15) -0.10813(19) 0.7459(4) 0.060(4) Uani 0.50 1 d PGU . .
H44 H 0.5297 -0.1553 0.7443 0.072 Uiso 0.50 1 calc PR . .
C45 C 0.6207(12) -0.0665(3) 0.7329(4) 0.066(4) Uani 0.50 1 d PGU . .
H45 H 0.6943 -0.0858 0.7225 0.079 Uiso 0.50 1 calc PR . .
C46 C 0.6093(4) 0.0040(3) 0.73532(17) 0.069(4) Uani 0.50 1 d PGU . .
H46 H 0.6761 0.0317 0.7270 0.083 Uiso 0.50 1 calc PR . .
K K 0.5000 0.61563(7) 0.7500 0.0485(3) Uani 0.69 2 d SP . 1
O51 O 0.5000 0.61563(7) 0.7500 0.0485(3) Uani 0.31 2 d SP A 2

loop_
_atom_site_aniso_label
_atom_site_aniso_U_11
_atom_site_aniso_U_22
_atom_site_aniso_U_33
_atom_site_aniso_U_23
_atom_site_aniso_U_13
_atom_site_aniso_U_12
S11 0.0408(4) 0.0449(4) 0.0463(4) -0.0032(3) 0.0070(3) -0.0076(3)
S12 0.0464(4) 0.0356(4) 0.0338(4) 0.0014(3) 0.0022(3) -0.0059(3)
S13 0.0419(4) 0.0444(4) 0.0353(4) -0.0049(3) 0.0043(3) -0.0054(3)
S14 0.0482(5) 0.0398(4) 0.0425(4) 0.0023(3) -0.0001(3) -0.0070(3)
S15 0.0567(6) 0.0511(5) 0.0765(7) -0.0236(5) 0.0036(5) -0.0143(4)
S16 0.0492(5) 0.0547(5) 0.0355(4) -0.0040(3) 0.0030(3) 0.0036(4)
S17 0.0526(5) 0.0602(5) 0.0401(4) -0.0124(4) 0.0062(4) -0.0009(4)
S18 0.0534(5) 0.0535(5) 0.0646(6) -0.0173(4) -0.0070(4) -0.0080(4)
C11 0.0368(16) 0.0341(14) 0.0383(15) 0.0018(12) 0.0028(12) 0.0009(12)
C12 0.0384(16) 0.0364(15) 0.0349(14) 0.0030(12) 0.0016(12) 0.0013(13)
C13 0.0355(16) 0.0359(15) 0.0456(16) -0.0062(13) 0.0009(13) 0.0026(12)
C14 0.0352(15) 0.0348(15) 0.0368(15) -0.0024(12) -0.0024(12) 0.0043(12)
C15 0.0387(16) 0.0380(15) 0.0372(15) -0.0055(12) -0.0010(13) 0.0058(13)
C16 0.0424(17) 0.0365(15) 0.0440(17) -0.0028(13) -0.0055(14) 0.0029(13)
C17 0.111(4) 0.115(4) 0.064(3) -0.045(3) -0.002(3) -0.042(4)
C18 0.080(3) 0.090(3) 0.056(2) -0.004(2) -0.027(2) -0.012(3)
C19 0.071(3) 0.082(3) 0.052(2) -0.022(2) 0.000(2) -0.009(2)
C20 0.090(3) 0.066(3) 0.060(2) -0.018(2) -0.006(2) 0.006(2)
S21 0.0516(5) 0.0484(5) 0.0401(4) -0.0031(3) 0.0020(4) -0.0084(4)
S22 0.0401(4) 0.0596(5) 0.0375(4) -0.0048(4) -0.0031(3) -0.0071(4)
S23 0.0461(5) 0.0482(5) 0.0433(4) -0.0027(3) 0.0028(4) -0.0085(4)
S24 0.0415(4) 0.0625(5) 0.0417(4) -0.0110(4) 0.0058(3) -0.0114(4)
S25 0.0427(4) 0.0454(4) 0.0495(4) -0.0135(4) 0.0001(4) -0.0029(4)
S26 0.0509(5) 0.0571(5) 0.0385(4) -0.0035(4) 0.0022(4) -0.0096(4)
S27 0.0456(5) 0.0909(7) 0.0397(4) 0.0000(5) 0.0067(4) 0.0078(5)
S28 0.0512(5) 0.0633(6) 0.0511(5) -0.0181(4) -0.0021(4) -0.0079(4)
C21 0.0404(17) 0.0431(17) 0.0365(15) -0.0007(13) -0.0024(13) 0.0000(13)
C22 0.0422(18) 0.0436(17) 0.0365(15) 0.0004(13) 0.0002(13) -0.0016(14)
C23 0.0390(16) 0.0366(15) 0.0382(15) -0.0076(12) -0.0057(13) 0.0051(13)
C24 0.0358(16) 0.0418(16) 0.0354(14) -0.0044(12) -0.0042(12) 0.0050(13)
C25 0.0354(16) 0.0453(17) 0.0342(14) 0.0000(13) -0.0007(12) 0.0057(13)
C26 0.0343(16) 0.0468(17) 0.0369(15) -0.0024(13) -0.0033(12) 0.0039(13)
C27 0.079(3) 0.065(2) 0.047(2) 0.0071(18) -0.0214(19) -0.021(2)
C28 0.083(3) 0.062(2) 0.0387(18) -0.0112(17) 0.0147(19) -0.016(2)
C29 0.086(3) 0.077(3) 0.0379(18) -0.0033(18) -0.0045(19) 0.003(2)
C30 0.060(3) 0.120(4) 0.0402(19) -0.007(2) -0.0158(18) 0.015(3)
Ru1 0.03624(19) 0.04283(19) 0.03199(16) 0.000 0.00006(13) 0.000
O1 0.0493(13) 0.0475(13) 0.0413(12) 0.0004(10) -0.0119(10) 0.0038(11)
O2 0.0417(12) 0.0497(13) 0.0322(10) -0.0069(9) 0.0038(9) -0.0012(10)
O3 0.0410(12) 0.0532(13) 0.0407(11) 0.0123(10) 0.0075(10) -0.0014(10)
O4 0.109(3) 0.0488(16) 0.0686(18) 0.0026(13) -0.0349(18) 0.0083(16)
O5 0.0754(19) 0.0708(18) 0.0629(17) -0.0263(14) 0.0158(15) -0.0310(15)
O6 0.0435(15) 0.085(2) 0.0656(17) 0.0140(15) 0.0173(13) 0.0096(14)
C1 0.0460(19) 0.0495(19) 0.0432(18) 0.0011(15) -0.0064(15) 0.0054(15)
C2 0.0456(18) 0.0435(17) 0.0316(14) 0.0009(13) 0.0015(13) -0.0004(14)
C3 0.0357(16) 0.0457(17) 0.0358(15) -0.0016(13) 0.0031(13) -0.0020(13)
C47 0.056(5) 0.067(5) 0.042(4) -0.002(3) -0.007(3) 0.001(4)
N41 0.063(5) 0.090(5) 0.053(4) 0.005(4) -0.004(3) 0.008(4)
C41 0.057(3) 0.055(3) 0.073(4) 0.000 -0.003(3) 0.000
C42 0.057(6) 0.048(4) 0.049(7) -0.009(4) -0.008(5) 0.006(4)
C43 0.064(8) 0.049(4) 0.044(6) -0.011(4) 0.003(6) -0.005(5)
C44 0.090(14) 0.052(4) 0.039(9) -0.002(5) 0.011(7) 0.019(5)
C45 0.075(9) 0.074(6) 0.049(6) 0.004(5) 0.015(5) 0.010(6)
C46 0.078(8) 0.069(6) 0.059(9) 0.000(5) 0.001(7) 0.012(5)
K 0.0369(7) 0.0419(7) 0.0668(9) 0.000 -0.0022(6) 0.000
O51 0.0369(7) 0.0419(7) 0.0668(9) 0.000 -0.0022(6) 0.000

loop_
_atom_type_symbol
_atom_type_description
_atom_type_scat_dispersion_real
_atom_type_scat_dispersion_imag
_atom_type_scat_source
C C 0.0033 0.0016 'International Tables Vol C Tables 4.2.6.8 and 6.1.1.4'
H H 0.0000 0.0000 'International Tables Vol C Tables 4.2.6.8 and 6.1.1.4'
N N 0.0061 0.0033 'International Tables Vol C Tables 4.2.6.8 and 6.1.1.4'
O O 0.0106 0.0060 'International Tables Vol C Tables 4.2.6.8 and 6.1.1.4'
S S 0.1246 0.1234 'International Tables Vol C Tables 4.2.6.8 and 6.1.1.4'
Ru Ru -1.2594 0.8363 'International Tables Vol C Tables 4.2.6.8 and 6.1.1.4'
K K 0.2009 0.2494 'International Tables Vol C Tables 4.2.6.8 and 6.1.1.4'

loop_
_geom_angle_atom_site_label_1
_geom_angle_atom_site_label_2
_geom_angle_atom_site_label_3
_geom_angle
_geom_angle_site_symmetry_1
_geom_angle_site_symmetry_3
C11 S11 C13 95.50(15) . .
C11 S12 C14 95.54(15) . .
C12 S13 C15 95.99(15) . .
C12 S14 C16 95.69(15) . .
C13 S15 C17 103.78(19) . .
C14 S16 C18 97.70(19) . .
C15 S17 C19 102.06(18) . .
C16 S18 C20 100.26(19) . .
C12 C11 S11 121.5(2) . .
C12 C11 S12 123.0(2) . .
S11 C11 S12 115.49(17) . .
C11 C12 S13 120.6(2) . .
C11 C12 S14 124.2(2) . .
S13 C12 S14 115.21(17) . .
C14 C13 S15 129.1(3) . .
C14 C13 S11 116.9(2) . .
S15 C13 S11 114.02(18) . .
C13 C14 S12 116.6(2) . .
C13 C14 S16 124.7(2) . .
S12 C14 S16 118.61(18) . .
C16 C15 S13 116.3(2) . .
C16 C15 S17 128.7(2) . .
S13 C15 S17 115.00(18) . .
C15 C16 S14 116.7(2) . .
C15 C16 S18 128.5(3) . .
S14 C16 S18 114.75(19) . .
C18 C17 S15 117.4(3) . .
C17 C18 S16 113.9(4) . .
C20 C19 S17 115.3(3) . .
C19 C20 S18 116.6(3) . .
C21 S21 C23 94.82(15) . .
C21 S22 C24 94.84(15) . .
C25 S23 C22 94.26(15) . .
C22 S24 C26 94.42(15) . .
C23 S25 C27 100.42(17) . .
C24 S26 C28 100.12(16) . .
C25 S27 C29 105.42(18) . .
C26 S28 C30 96.79(19) . .
C22 C21 S21 121.4(3) . .
C22 C21 S22 124.1(3) . .
S21 C21 S22 114.53(17) . .
C21 C22 S24 124.2(3) . .
C21 C22 S23 121.2(3) . .
S24 C22 S23 114.39(17) . .
C24 C23 S25 128.4(2) . .
C24 C23 S21 117.8(2) . .
S25 C23 S21 113.72(19) . .
C23 C24 S26 129.2(2) . .
C23 C24 S22 116.7(2) . .
S26 C24 S22 114.11(18) . .
C26 C25 S27 127.1(3) . .
C26 C25 S23 117.7(2) . .
S27 C25 S23 115.06(18) . .
C25 C26 S28 124.2(2) . .
C25 C26 S24 117.6(2) . .
S28 C26 S24 117.90(19) . .
C28 C27 S25 114.0(3) . .
C27 C28 S26 115.0(3) . .
C30 C29 S27 117.1(3) . .
C29 C30 S28 115.7(3) . .
O3 Ru1 O3 175.15(13) . 4_656
O3 Ru1 O1 89.29(10) . 4_656
O3 Ru1 O1 94.40(9) 4_656 4_656
O3 Ru1 O1 94.40(9) . .
O3 Ru1 O1 89.29(10) 4_656 .
O1 Ru1 O1 81.01(13) 4_656 .
O3 Ru1 O2 81.75(9) . 4_656
O3 Ru1 O2 94.64(9) 4_656 4_656
O1 Ru1 O2 97.29(9) 4_656 4_656
O1 Ru1 O2 175.84(9) . 4_656
O3 Ru1 O2 94.64(9) . .
O3 Ru1 O2 81.75(9) 4_656 .
O1 Ru1 O2 175.84(9) 4_656 .
O1 Ru1 O2 97.29(9) . .
O2 Ru1 O2 84.65(13) 4_656 .
C1 O1 Ru1 114.7(2) . .
C2 O2 Ru1 113.13(19) . .
C3 O3 Ru1 113.31(19) . .
C1 O4 K 120.9(2) . .
C2 O5 K 124.2(2) . 6_557
C3 O6 K 120.5(2) . 6_657
O4 C1 O1 125.2(3) . .
O4 C1 C1 120.1(2) . 4_656
O1 C1 C1 114.70(18) . 4_656
O5 C2 O2 125.1(3) . .
O5 C2 C3 119.3(3) . 4_656
O2 C2 C3 115.6(3) . 4_656
O6 C3 O3 125.0(3) . .
O6 C3 C2 119.1(3) . 4_656
O3 C3 C2 115.9(3) . 4_656
N41 C47 C46 173.1(10) . 4_656
N41 C47 C42 178.4(9) . .
C47 N41 K 121.5(6) . 6_557
C42 C41 C46 120.1 . .
C43 C42 C41 119.5 . .
C43 C42 C47 122.9(5) . .
C41 C42 C47 117.6(5) . .
C43 C42 C41 119.5 . 4_656
C47 C42 C41 117.6(5) . 4_656
C42 C43 C44 120.0 . .
C45 C44 C43 120.0 . .
C44 C45 C46 120.0 . .
C45 C46 C41 120.3 . .
O5 K O5 150.52(13) 6_667 7_665
O5 K O4 126.18(10) 6_667 .
O5 K O4 81.66(9) 7_665 .
O5 K O4 81.66(9) 6_667 4_656
O5 K O4 126.18(10) 7_665 4_656
O4 K O4 57.88(11) . 4_656
O5 K O6 56.83(7) 6_667 7_765
O5 K O6 98.90(9) 7_665 7_765
O4 K O6 131.01(9) . 7_765
O4 K O6 133.90(9) 4_656 7_765
O5 K O6 98.90(9) 6_667 6_567
O5 K O6 56.83(7) 7_665 6_567
O4 K O6 133.90(9) . 6_567
O4 K O6 131.01(9) 4_656 6_567
O6 K O6 79.09(13) 7_765 6_567
O5 K N41 69.68(16) 6_667 6_667
O5 K N41 124.84(15) 7_665 6_667
O4 K N41 64.36(17) . 6_667
O4 K N41 70.28(17) 4_656 6_667
O6 K N41 76.60(17) 7_765 6_667
O6 K N41 155.56(17) 6_567 6_667
O5 K N41 124.84(15) 6_667 7_665
O5 K N41 69.68(17) 7_665 7_665
O4 K N41 70.28(17) . 7_665
O4 K N41 64.36(17) 4_656 7_665
O6 K N41 155.56(17) 7_765 7_665
O6 K N41 76.60(17) 6_567 7_665
N41 K N41 127.8(3) 6_667 7_665

loop_
_geom_bond_atom_site_label_1
_geom_bond_atom_site_label_2
_geom_bond_distance
_geom_bond_site_symmetry_2
S11 C11 1.722(3) .
S11 C13 1.743(3) .
S12 C11 1.725(3) .
S12 C14 1.744(3) .
S13 C12 1.721(3) .
S13 C15 1.739(3) .
S14 C12 1.721(3) .
S14 C16 1.742(3) .
S15 C13 1.734(3) .
S15 C17 1.778(5) .
S16 C14 1.748(3) .
S16 C18 1.800(4) .
S17 C15 1.741(3) .
S17 C19 1.795(4) .
S18 C16 1.744(3) .
S18 C20 1.824(5) .
C11 C12 1.386(4) .
C13 C14 1.347(4) .
C15 C16 1.351(5) .
C17 C18 1.476(7) .
C19 C20 1.449(6) .
S21 C21 1.751(3) .
S21 C23 1.757(3) .
S22 C21 1.754(3) .
S22 C24 1.766(3) .
S23 C25 1.759(3) .
S23 C22 1.763(3) .
S24 C22 1.755(3) .
S24 C26 1.759(3) .
S25 C23 1.750(3) .
S25 C27 1.790(4) .
S26 C24 1.751(3) .
S26 C28 1.796(4) .
S27 C25 1.740(3) .
S27 C29 1.801(4) .
S28 C26 1.741(3) .
S28 C30 1.837(5) .
C21 C22 1.340(4) .
C23 C24 1.334(5) .
C25 C26 1.323(4) .
C27 C28 1.493(6) .
C29 C30 1.453(6) .
Ru1 O3 2.032(2) .
Ru1 O3 2.032(2) 4_656
Ru1 O1 2.032(2) 4_656
Ru1 O1 2.032(2) .
Ru1 O2 2.036(2) 4_656
Ru1 O2 2.036(2) .
O1 C1 1.274(4) .
O2 C2 1.281(4) .
O3 C3 1.279(4) .
O4 C1 1.211(4) .
O4 K 2.883(3) .
O5 C2 1.211(4) .
O5 K 2.825(3) 6_557
O6 C3 1.217(4) .
O6 K 2.922(3) 6_657
C1 C1 1.575(7) 4_656
C2 C3 1.551(4) 4_656
C3 C2 1.551(4) 4_656
C47 N41 1.134(10) .
C47 C46 1.220(9) 4_656
C47 C42 1.416(10) .
N41 K 2.979(7) 6_557
C41 C42 1.4046 .
C41 C46 1.3736 .
C42 C43 1.3900 .
C42 C41 1.4046 4_656
C43 C44 1.3900 .
C44 C45 1.3900 .
C45 C46 1.3900 .
K O5 2.825(3) 6_667
K O5 2.825(3) 7_665
K O4 2.883(3) 4_656
K O6 2.922(3) 7_765
K O6 2.922(3) 6_567
K N41 2.979(7) 6_667
K N41 2.979(7) 7_665
